data_4509166
loop_
_publ_author_name
'Han, Lei'
'Zhou, Yan'
'Zhao, Wen-Na'
'Li, Xing'
'Liang, Yun-Xiao'

_publ_section_title
;
 Assembly of Metal&#x2212;Organic Frameworks with Helical Layer: From 2D
 Parallel Interpenetrated Layer to 3D Self-Penetrating Network
;
_journal_issue 2
_journal_name_full 'Crystal Growth &amp; Design'
_journal_page_first 660
_journal_paper_doi 10.1021/cg800945m
_journal_volume 9
_journal_year 2009
_chemical_formula_moiety 'C94 H59 Co4 F24 N4 O19'
_chemical_formula_sum 'C94 H59 Co4 F24 N4 O19'
_chemical_formula_weight 2240.17
_chemical_name_systematic
; 
 ? 
;
_space_group_IT_number 14
_symmetry_cell_setting monoclinic
_symmetry_space_group_name_Hall '-P 2ybc'
_symmetry_space_group_name_H-M 'P 1 21/c 1'
_atom_sites_solution_hydrogens geom
_atom_sites_solution_primary direct
_atom_sites_solution_secondary difmap
_audit_creation_method SHELXL-97
_cell_angle_alpha 90.00
_cell_angle_beta 111.80(3)
_cell_angle_gamma 90.00
_cell_formula_units_Z 4
_cell_length_a 29.450(6)
_cell_length_b 15.409(3)
_cell_length_c 23.393(5)
_cell_measurement_temperature 293(2)
_cell_measurement_theta_max 22.50
_cell_measurement_theta_min 2.99
_cell_volume 9856(4)
_computing_cell_refinement 'SAINT (Bruker, 2003)'
_computing_data_collection 'SMART (Bruker, 2003)'
_computing_data_reduction SAINT
_computing_molecular_graphics 'SHELXTL (Sheldrick, 1997a)'
_computing_publication_material 'SHELXTL (Sheldrick, 1997a)'
_computing_structure_refinement 'SHELXL-97 (Sheldrick, 1997b)'
_computing_structure_solution 'SHELXS-97 (Sheldrick, 1997b)'
_diffrn_ambient_temperature 293(2)
_diffrn_detector_area_resol_mean 8.40
_diffrn_measured_fraction_theta_full 0.998
_diffrn_measured_fraction_theta_max 0.998
_diffrn_measurement_device_type 'BRUKER SMART CCD Apex II'
_diffrn_measurement_method '\w scans'
_diffrn_radiation_monochromator graphite
_diffrn_radiation_source 'fine-focus sealed tube'
_diffrn_radiation_type MoK\a
_diffrn_radiation_wavelength 0.71073
_diffrn_reflns_av_R_equivalents 0.1032
_diffrn_reflns_av_sigmaI/netI 0.0843
_diffrn_reflns_limit_h_max 31
_diffrn_reflns_limit_h_min -31
_diffrn_reflns_limit_k_max 16
_diffrn_reflns_limit_k_min -16
_diffrn_reflns_limit_l_max 25
_diffrn_reflns_limit_l_min -23
_diffrn_reflns_number 55325
_diffrn_reflns_theta_full 22.50
_diffrn_reflns_theta_max 22.50
_diffrn_reflns_theta_min 2.99
_diffrn_standards_decay_% 0
_diffrn_standards_interval_count none
_diffrn_standards_number 0
_exptl_absorpt_coefficient_mu 0.775
_exptl_absorpt_correction_T_max 0.933
_exptl_absorpt_correction_T_min 0.690
_exptl_absorpt_correction_type multi-scan
_exptl_absorpt_process_details 'SADABS (Sheldrick, 1996)'
_exptl_crystal_colour purple
_exptl_crystal_density_diffrn 1.510
_exptl_crystal_density_method 'not measured'
_exptl_crystal_description platelet
_exptl_crystal_F_000 4508
_exptl_crystal_size_max 0.51
_exptl_crystal_size_mid 0.41
_exptl_crystal_size_min 0.09
_refine_diff_density_max 1.735
_refine_diff_density_min -1.590
_refine_diff_density_rms 0.116
_refine_ls_extinction_coef 0.00047(15)
_refine_ls_extinction_expression Fc^*^=kFc[1+0.001xFc^2^\l^3^/sin(2\q)]^-1/4^
_refine_ls_extinction_method SHELXL
_refine_ls_goodness_of_fit_ref 1.104
_refine_ls_hydrogen_treatment constr
_refine_ls_matrix_type full
_refine_ls_number_parameters 1301
_refine_ls_number_reflns 12872
_refine_ls_number_restraints 1
_refine_ls_restrained_S_all 1.104
_refine_ls_R_factor_all 0.1230
_refine_ls_R_factor_gt 0.0982
_refine_ls_shift/su_max 13.755
_refine_ls_shift/su_mean 0.051
_refine_ls_structure_factor_coef Fsqd
_refine_ls_weighting_details 'calc w=1/[\s^2^(Fo^2^)+(0.0825P)^2^+77.6657P] where P=(Fo^2^+2Fc^2^)/3'
_refine_ls_weighting_scheme calc
_refine_ls_wR_factor_gt 0.2409
_refine_ls_wR_factor_ref 0.2566
_reflns_number_gt 9512
_reflns_number_total 12872
_reflns_threshold_expression >2sigma(I)
_cod_data_source_file cg800945msup1.cif
_cod_data_source_block d:\zhouyan\cgd-co\z071119c\a
_cod_original_cell_volume 9856(3)
_cod_original_sg_symbol_H-M P2(1)/c
_cod_database_code 4509166

loop_
_symmetry_equiv_pos_as_xyz
'x, y, z'
'-x, y+1/2, -z+1/2'
'-x, -y, -z'
'x, -y-1/2, z-1/2'

loop_
_atom_site_label
_atom_site_type_symbol
_atom_site_fract_x
_atom_site_fract_y
_atom_site_fract_z
_atom_site_U_iso_or_equiv
_atom_site_adp_type
_atom_site_occupancy
_atom_site_symmetry_multiplicity
_atom_site_calc_flag
_atom_site_refinement_flags
Co1 Co 0.46783(4) 0.07129(7) 0.98670(5) 0.0335(3) Uani 1 1 d .
Co2 Co 0.46896(4) 0.92876(7) 0.48681(6) 0.0353(4) Uani 1 1 d .
Co3 Co 0.11129(4) 0.52443(8) 0.55630(6) 0.0423(4) Uani 1 1 d .
Co4 Co 0.00392(4) 0.59871(8) 0.50261(6) 0.0415(4) Uani 1 1 d .
O1 O 0.0468(2) 0.3871(4) 0.4483(3) 0.0473(16) Uani 1 1 d .
O2 O 0.1204(2) 0.4039(4) 0.5218(3) 0.0492(17) Uani 1 1 d .
O3 O 0.0428(2) 0.4967(4) 0.5538(3) 0.0417(15) Uani 1 1 d .
O4 O 0.5578(2) 0.5157(5) 0.0867(3) 0.0572(19) Uani 1 1 d .
O5 O 0.0589(2) 0.5738(4) 0.4606(3) 0.0480(17) Uani 1 1 d .
O6 O 0.5115(2) 0.3681(4) 1.4505(3) 0.0522(18) Uani 1 1 d .
O7 O 0.5072(3) 0.1189(5) 1.0708(3) 0.0559(19) Uani 1 1 d .
O8 O 0.5617(2) 0.4814(5) 1.4726(3) 0.0522(18) Uani 1 1 d .
O9 O 0.5577(3) 0.0051(5) 1.0901(3) 0.0563(19) Uani 1 1 d .
O10 O 0.1188(2) 0.6433(4) 0.6002(3) 0.0572(19) Uani 1 1 d .
O11 O 0.0428(3) 0.6941(4) 0.5631(4) 0.059(2) Uani 1 1 d .
O12 O 0.5086(2) 0.6302(4) 0.0665(3) 0.0536(18) Uani 1 1 d .
O13 O 0.0035(4) -0.1346(6) 0.1735(4) 0.090(3) Uani 1 1 d .
O14 O 0.0219(5) 0.0006(7) 0.1585(4) 0.106(3) Uani 1 1 d .
O15 O 0.5110(2) 0.8760(4) 0.4444(3) 0.0541(18) Uani 1 1 d .
O16 O -0.0216(3) 1.2967(6) 0.6079(5) 0.086(3) Uani 1 1 d .
O17 O 0.0308(2) 1.3094(4) 0.5586(3) 0.0530(18) Uani 1 1 d .
O18 O 0.5611(2) 0.9909(5) 0.4677(4) 0.0563(19) Uani 1 1 d .
N1 N 0.4069(2) 0.8575(5) 0.4492(4) 0.0386(18) Uani 1 1 d .
N2 N 0.1693(3) 0.5668(5) 0.5307(4) 0.048(2) Uani 1 1 d .
N3 N 0.1528(3) 0.4700(6) 0.6442(4) 0.053(2) Uani 1 1 d .
N4 N 0.4054(3) 0.1455(5) 0.9588(3) 0.0393(18) Uani 1 1 d .
F1 F 0.6770(2) 0.1035(4) 1.3935(3) 0.0683(17) Uani 1 1 d .
F2 F 0.7237(2) 0.2090(5) 1.4381(3) 0.0727(19) Uani 1 1 d .
F3 F 0.7379(2) 0.1363(5) 1.3686(3) 0.077(2) Uani 1 1 d .
F4 F 0.6760(2) 0.3596(5) 1.2814(3) 0.0722(18) Uani 1 1 d .
F5 F 0.7228(2) 0.2525(5) 1.2819(3) 0.079(2) Uani 1 1 d .
F6 F 0.7379(2) 0.3301(5) 1.3627(3) 0.074(2) Uani 1 1 d .
F7 F 0.2226(3) 0.9799(5) 0.8187(4) 0.125(4) Uani 1 1 d .
F8 F 0.1988(3) 1.1135(5) 0.8033(5) 0.129(4) Uani 1 1 d .
F9 F 0.2080(3) 1.0384(6) 0.7307(6) 0.109(3) Uani 1 1 d .
F10 F 0.1411(4) 1.0440(6) 0.8561(4) 0.132(4) Uani 1 1 d .
F11 F 0.0777(4) 0.9772(5) 0.7960(4) 0.101(3) Uani 1 1 d .
F12 F 0.1453(4) 0.9112(6) 0.8367(4) 0.120(3) Uani 1 1 d .
F13 F 0.7245(2) 0.7245(6) 0.4333(3) 0.090(2) Uani 1 1 d .
F14 F 0.6771(3) 0.6205(5) 0.3886(3) 0.086(2) Uani 1 1 d .
F15 F 0.7385(2) 0.6513(6) 0.3645(3) 0.094(3) Uani 1 1 d .
F16 F 0.6800(3) 0.8777(5) 0.2779(4) 0.082(2) Uani 1 1 d .
F17 F 0.7260(2) 0.7704(6) 0.2787(4) 0.096(3) Uani 1 1 d .
F18 F 0.7401(2) 0.8452(6) 0.3617(3) 0.088(2) Uani 1 1 d .
F19 F 0.1918(3) -0.1038(5) 0.4508(4) 0.110(3) Uani 1 1 d .
F20 F 0.2118(3) -0.0197(6) 0.5291(4) 0.119(3) Uani 1 1 d .
F21 F 0.2049(3) 0.0305(6) 0.4415(4) 0.095(2) Uani 1 1 d .
C1 C 0.2119(8) 0.4839(13) 0.7450(7) 0.151(9) Uani 1 1 d .
H1A H 0.2342 0.5196 0.7758 0.182 Uiso 1 1 calc R
C2 C 0.2030(11) 0.4020(13) 0.7581(8) 0.167(11) Uani 1 1 d .
C4 C 0.6462(4) 0.6198(7) 0.2533(5) 0.061(3) Uani 1 1 d .
H4A H 0.6732 0.5877 0.2803 0.073 Uiso 1 1 calc R
C7 C 0.0809(5) -0.1060(7) 0.3643(6) 0.071(3) Uani 1 1 d .
H7A H 0.0812 -0.1505 0.3926 0.085 Uiso 1 1 calc R
C9 C 0.1862(6) -0.0242(9) 0.4692(7) 0.087(5) Uani 1 1 d .
C10 C 0.1065(4) 1.0945(7) 0.6576(6) 0.066(3) Uani 1 1 d .
H10A H 0.1249 1.0568 0.6423 0.079 Uiso 1 1 calc R
C11 C 0.1682(6) 0.3567(10) 0.7152(7) 0.094(5) Uani 1 1 d .
H11A H 0.1598 0.3003 0.7245 0.113 Uiso 1 1 calc R
C12 C 0.3210(5) 0.2446(11) 0.9319(5) 0.080(4) Uani 1 1 d .
C13 C 0.3204(5) 0.1536(11) 0.9263(9) 0.113(6) Uani 1 1 d .
H13A H 0.2901 0.1234 0.9109 0.135 Uiso 1 1 calc R
C14 C 0.3616(4) 0.1105(9) 0.9423(8) 0.090(5) Uani 1 1 d .
H14A H 0.3598 0.0489 0.9421 0.108 Uiso 1 1 calc R
C15 C 0.3655(5) 0.2836(8) 0.9450(6) 0.082(4) Uani 1 1 d .
H15A H 0.3686 0.3450 0.9453 0.099 Uiso 1 1 calc R
C16 C 0.1884(6) 0.5146(9) 0.6869(6) 0.089(4) Uani 1 1 d .
H16A H 0.1976 0.5696 0.6762 0.107 Uiso 1 1 calc R
C17 C 0.1453(5) 0.3901(8) 0.6597(6) 0.067(3) Uani 1 1 d .
H17A H 0.1223 0.3549 0.6294 0.081 Uiso 1 1 calc R
C18 C 0.0510(4) 1.2133(7) 0.6425(5) 0.058(3) Uani 1 1 d .
C19 C 0.0534(4) 1.2030(7) 0.7013(6) 0.064(3) Uani 1 1 d .
H19A H 0.0351 1.2408 0.7168 0.077 Uiso 1 1 calc R
C20 C 0.0785(4) 1.1602(7) 0.6204(6) 0.067(3) Uani 1 1 d .
H20A H 0.0783 1.1685 0.5800 0.081 Uiso 1 1 calc R
C21 C 0.6163(4) 0.5833(7) 0.2000(5) 0.056(3) Uani 1 1 d .
H21A H 0.6224 0.5256 0.1905 0.068 Uiso 1 1 calc R
C22 C 0.5996(4) 0.7494(7) 0.2294(5) 0.065(3) Uani 1 1 d .
H22A H 0.5934 0.8069 0.2394 0.078 Uiso 1 1 calc R
C23 C 0.4060(4) 0.2299(7) 0.9578(6) 0.067(3) Uani 1 1 d .
H23A H 0.4368 0.2572 0.9667 0.081 Uiso 1 1 calc R
C24 C 0.0170(4) 1.2795(7) 0.5991(6) 0.057(3) Uani 1 1 d .
C25 C 0.5693(4) 0.7125(7) 0.1744(5) 0.061(3) Uani 1 1 d .
H25A H 0.5429 0.7451 0.1467 0.074 Uiso 1 1 calc R
C26 C 0.5772(3) 0.6281(6) 0.1595(5) 0.047(3) Uani 1 1 d .
C27 C 0.5455(3) 0.5890(7) 0.0995(5) 0.046(3) Uani 1 1 d .
C28 C 0.7045(4) 0.8113(11) 0.3127(6) 0.079(4) Uani 1 1 d .
C29 C 0.7031(4) 0.6855(11) 0.3798(6) 0.078(4) Uani 1 1 d .
C30 C 0.6380(3) 0.7042(7) 0.2693(5) 0.055(3) Uani 1 1 d .
C31 C 0.6705(3) 0.7497(7) 0.3300(5) 0.054(3) Uani 1 1 d .
C32 C 0.6384(3) 0.7980(7) 0.3587(5) 0.052(3) Uani 1 1 d .
C33 C 0.6180(4) 0.9179(7) 0.4089(5) 0.055(3) Uani 1 1 d .
H33A H 0.6247 0.9755 0.4241 0.066 Uiso 1 1 calc R
C34 C 0.6481(4) 0.8810(7) 0.3828(5) 0.056(3) Uani 1 1 d .
H34A H 0.6755 0.9122 0.3812 0.068 Uiso 1 1 calc R
C35 C 0.5990(4) 0.7538(7) 0.3641(6) 0.064(3) Uani 1 1 d .
H35A H 0.5920 0.6965 0.3483 0.077 Uiso 1 1 calc R
C36 C 0.5700(4) 0.7911(8) 0.3920(6) 0.065(3) Uani 1 1 d .
H36A H 0.5438 0.7590 0.3961 0.078 Uiso 1 1 calc R
C37 C 0.5789(3) 0.8753(7) 0.4140(5) 0.048(3) Uani 1 1 d .
C38 C 0.5482(3) 0.9175(7) 0.4442(5) 0.048(3) Uani 1 1 d .
C39 C 0.0242(5) -0.0612(10) 0.1918(7) 0.082(4) Uani 1 1 d .
C40 C 0.0576(5) -0.1190(8) 0.3016(6) 0.076(4) Uani 1 1 d .
H40A H 0.0437 -0.1741 0.2869 0.092 Uiso 1 1 calc R
C41 C 0.0541(5) -0.0528(9) 0.2598(5) 0.066(3) Uani 1 1 d .
C42 C 0.0778(5) 0.0234(9) 0.2820(6) 0.076(4) Uani 1 1 d .
H42A H 0.0775 0.0682 0.2540 0.091 Uiso 1 1 calc R
C43 C 0.1013(5) 0.0362(8) 0.3423(6) 0.081(4) Uani 1 1 d .
H43A H 0.1168 0.0906 0.3560 0.097 Uiso 1 1 calc R
C44 C 0.1041(4) -0.0269(7) 0.3857(5) 0.059(3) Uani 1 1 d .
C45 C 0.1305(5) -0.0051(7) 0.4548(5) 0.063(3) Uani 1 1 d .
C46 C 0.1213(4) 0.0909(6) 0.4653(5) 0.055(3) Uani 1 1 d .
C47 C 0.1586(4) 0.1475(7) 0.4986(6) 0.066(3) Uani 1 1 d .
H47A H 0.1914 0.1277 0.5169 0.080 Uiso 1 1 calc R
C48 C 0.0748(4) 0.1236(7) 0.4417(6) 0.070(3) Uani 1 1 d .
H48A H 0.0487 0.0852 0.4206 0.084 Uiso 1 1 calc R
C49 C 0.0642(4) 0.2078(7) 0.4468(6) 0.067(3) Uani 1 1 d .
H49A H 0.0313 0.2272 0.4293 0.081 Uiso 1 1 calc R
C50 C 0.1470(4) 0.2336(7) 0.5047(6) 0.072(4) Uani 1 1 d .
H50A H 0.1722 0.2716 0.5288 0.086 Uiso 1 1 calc R
C51 C 0.1006(3) 0.2655(6) 0.4773(4) 0.046(2) Uani 1 1 d .
C52 C 0.0890(4) 0.3606(7) 0.4833(5) 0.046(2) Uani 1 1 d .
C53 C 0.0820(5) 1.1388(8) 0.7392(5) 0.069(3) Uani 1 1 d .
H53A H 0.0837 1.1330 0.7804 0.083 Uiso 1 1 calc R
C54 C 0.1076(4) 1.0840(6) 0.7164(5) 0.052(3) Uani 1 1 d .
C55 C 0.1243(7) 0.9858(8) 0.8113(6) 0.081(4) Uani 1 1 d .
C56 C 0.1915(6) 1.0349(9) 0.7763(8) 0.092(5) Uani 1 1 d .
C57 C 0.1386(4) 1.0075(7) 0.7550(5) 0.067(3) Uani 1 1 d .
C58 C 0.1635(4) 0.8662(7) 0.7118(6) 0.065(3) Uani 1 1 d .
H58A H 0.1969 0.8770 0.7359 0.078 Uiso 1 1 calc R
C59 C 0.1264(4) 0.9234(6) 0.7132(5) 0.057(3) Uani 1 1 d .
C60 C 0.0799(4) 0.9060(8) 0.6794(7) 0.080(4) Uani 1 1 d .
H60A H 0.0549 0.9438 0.6810 0.095 Uiso 1 1 calc R
C61 C 0.1495(4) 0.7939(7) 0.6741(5) 0.059(3) Uani 1 1 d .
H61A H 0.1739 0.7549 0.6724 0.071 Uiso 1 1 calc R
C62 C 0.0677(4) 0.8348(8) 0.6424(7) 0.085(5) Uani 1 1 d .
H62A H 0.0343 0.8251 0.6177 0.102 Uiso 1 1 calc R
C63 C 0.1018(4) 0.7769(6) 0.6396(5) 0.048(3) Uani 1 1 d .
C64 C 0.0862(4) 0.6980(6) 0.5980(5) 0.047(2) Uani 1 1 d .
C65 C 0.3208(5) 0.7714(9) 0.3852(5) 0.070(4) Uani 1 1 d .
C66 C 0.3203(4) 0.8569(10) 0.3964(8) 0.104(6) Uani 1 1 d .
H66A H 0.2904 0.8884 0.3827 0.124 Uiso 1 1 calc R
C67 C 0.3631(4) 0.8971(8) 0.4274(8) 0.098(5) Uani 1 1 d .
H67A H 0.3622 0.9577 0.4344 0.117 Uiso 1 1 calc R
C68 C 0.4060(4) 0.7750(7) 0.4411(6) 0.057(3) Uani 1 1 d .
H68A H 0.4357 0.7436 0.4587 0.069 Uiso 1 1 calc R
C69 C 0.3636(5) 0.7292(8) 0.4077(7) 0.086(5) Uani 1 1 d .
H69A H 0.3650 0.6686 0.4010 0.103 Uiso 1 1 calc R
C70 C 0.2422(5) 0.7140(9) 0.3881(6) 0.080(4) Uani 1 1 d .
H70A H 0.2094 0.6919 0.3624 0.096 Uiso 1 1 calc R
H70B H 0.2380 0.7714 0.4045 0.096 Uiso 1 1 calc R
C71 C 0.2730(5) 0.7238(12) 0.3489(6) 0.103(6) Uani 1 1 d .
H71A H 0.2544 0.7570 0.3111 0.123 Uiso 1 1 calc R
H71B H 0.2804 0.6658 0.3364 0.123 Uiso 1 1 calc R
C72 C 0.2056(4) 0.5154(7) 0.5278(5) 0.057(3) Uani 1 1 d .
H72A H 0.2094 0.4594 0.5460 0.068 Uiso 1 1 calc R
C73 C 0.2666(4) 0.6507(9) 0.4424(6) 0.073(4) Uani 1 1 d .
H73A H 0.2785 0.5992 0.4268 0.088 Uiso 1 1 calc R
H73B H 0.2953 0.6796 0.4731 0.088 Uiso 1 1 calc R
C74 C 0.2328(4) 0.6207(7) 0.4739(5) 0.054(3) Uani 1 1 d .
C75 C 0.2371(4) 0.5395(8) 0.5001(6) 0.060(3) Uani 1 1 d .
H75A H 0.2617 0.5005 0.4988 0.072 Uiso 1 1 calc R
C76 C 0.1659(4) 0.6470(6) 0.5050(5) 0.051(3) Uani 1 1 d .
H76A H 0.1410 0.6852 0.5064 0.061 Uiso 1 1 calc R
C77 C 0.1963(4) 0.6747(7) 0.4774(5) 0.053(3) Uani 1 1 d .
H77A H 0.1926 0.7314 0.4604 0.064 Uiso 1 1 calc R
C78 C 0.5443(4) 0.0759(7) 1.1047(5) 0.046(2) Uani 1 1 d .
C79 C 0.5650(4) 0.1944(7) 1.1830(5) 0.054(3) Uani 1 1 d .
H79A H 0.5376 0.2262 1.1567 0.065 Uiso 1 1 calc R
C80 C 0.5744(3) 0.1142(7) 1.1657(4) 0.047(3) Uani 1 1 d .
C81 C 0.6143(4) 0.0694(7) 1.2034(5) 0.054(3) Uani 1 1 d .
H81A H 0.6213 0.0135 1.1916 0.064 Uiso 1 1 calc R
C82 C 0.6452(4) 0.1059(7) 1.2595(5) 0.051(3) Uani 1 1 d .
H82A H 0.6729 0.0744 1.2855 0.061 Uiso 1 1 calc R
C83 C 0.5946(4) 0.2299(7) 1.2378(5) 0.059(3) Uani 1 1 d .
H83A H 0.5868 0.2854 1.2492 0.070 Uiso 1 1 calc R
C84 C 0.7018(4) 0.2958(8) 1.3157(5) 0.056(3) Uani 1 1 d .
C85 C 0.7019(4) 0.1688(8) 1.3839(5) 0.057(3) Uani 1 1 d .
C86 C 0.6355(3) 0.1874(7) 1.2770(4) 0.044(2) Uani 1 1 d .
C87 C 0.6689(3) 0.2320(6) 1.3357(4) 0.042(2) Uani 1 1 d .
C88 C 0.6001(3) 0.2376(7) 1.3748(5) 0.053(3) Uani 1 1 d .
H88A H 0.5940 0.1788 1.3620 0.063 Uiso 1 1 calc R
C89 C 0.5488(3) 0.4074(7) 1.4515(4) 0.046(3) Uani 1 1 d .
C90 C 0.6382(3) 0.2836(7) 1.3659(4) 0.043(2) Uani 1 1 d .
C91 C 0.6473(4) 0.3679(7) 1.3869(5) 0.053(3) Uani 1 1 d .
H91A H 0.6736 0.3993 1.3827 0.064 Uiso 1 1 calc R
C92 C 0.6182(3) 0.4068(6) 1.4142(5) 0.046(2) Uani 1 1 d .
H92A H 0.6246 0.4651 1.4279 0.055 Uiso 1 1 calc R
C93 C 0.5717(3) 0.2777(7) 1.4020(5) 0.051(3) Uani 1 1 d .
H93A H 0.5457 0.2465 1.4073 0.062 Uiso 1 1 calc R
C94 C 0.5802(3) 0.3627(6) 1.4218(4) 0.044(2) Uani 1 1 d .
C3 C 0.2751(6) 0.3027(13) 0.9177(6) 0.125(7) Uani 1 1 d D
H3A H 0.2845 0.3578 0.9409 0.149 Uiso 1 1 calc R
H3B H 0.2510 0.2729 0.9311 0.149 Uiso 1 1 calc R
C5 C 0.2514(9) 0.3226(16) 0.8464(6) 0.195(14) Uani 1 1 d D
H5A H 0.2787 0.3401 0.8338 0.234 Uiso 1 1 calc R
H5B H 0.2393 0.2663 0.8261 0.234 Uiso 1 1 calc R
C6 C 0.2234(18) 0.367(2) 0.8263(11) 0.35(3) Uani 1 1 d .
H6A H 0.2331 0.4197 0.8524 0.421 Uiso 1 1 calc R
H6B H 0.1946 0.3432 0.8330 0.421 Uiso 1 1 calc R
F22 F 0.0648(4) -0.0599(5) 0.4798(5) 0.110(3) Uani 1 1 d .
F23 F 0.1262(4) -0.1437(5) 0.4998(4) 0.127(4) Uani 1 1 d .
F24 F 0.1408(6) -0.0307(9) 0.5575(6) 0.067(4) Uiso 0.50 1 d P
C95 C 0.1125(8) -0.0608(10) 0.4970(6) 0.092(5) Uani 1 1 d .
F25 F 0.1150(6) -0.0243(10) 0.5509(7) 0.080(4) Uiso 0.50 1 d P
O19 O -0.0026(5) -0.0984(10) 0.4967(7) 0.220(5) Uiso 1 1 d .

loop_
_atom_site_aniso_label
_atom_site_aniso_U_11
_atom_site_aniso_U_22
_atom_site_aniso_U_33
_atom_site_aniso_U_23
_atom_site_aniso_U_13
_atom_site_aniso_U_12
Co1 0.0363(7) 0.0295(7) 0.0367(7) -0.0048(5) 0.0159(6) -0.0043(5)
Co2 0.0285(7) 0.0290(7) 0.0453(8) 0.0031(6) 0.0101(6) -0.0036(5)
Co3 0.0383(7) 0.0320(7) 0.0562(9) 0.0019(6) 0.0169(6) 0.0008(5)
Co4 0.0381(7) 0.0267(7) 0.0551(9) 0.0045(6) 0.0119(6) 0.0038(5)
O1 0.047(4) 0.039(4) 0.053(4) 0.006(3) 0.014(3) 0.008(3)
O2 0.038(4) 0.040(4) 0.061(5) -0.005(4) 0.008(4) -0.003(3)
O3 0.034(3) 0.031(3) 0.055(4) 0.003(3) 0.012(3) 0.002(3)
O4 0.047(4) 0.061(5) 0.057(5) -0.029(4) 0.011(3) -0.003(4)
O5 0.047(4) 0.043(4) 0.054(4) 0.002(3) 0.019(3) 0.007(3)
O6 0.052(4) 0.046(4) 0.074(5) 0.001(4) 0.041(4) 0.006(3)
O7 0.053(4) 0.064(5) 0.042(4) -0.019(4) 0.008(4) -0.009(4)
O8 0.056(4) 0.047(4) 0.059(5) -0.020(4) 0.027(4) 0.003(3)
O9 0.065(5) 0.050(5) 0.049(4) -0.020(4) 0.015(4) -0.005(4)
O10 0.050(4) 0.041(4) 0.077(5) -0.010(4) 0.021(4) -0.003(3)
O11 0.046(4) 0.039(4) 0.081(5) -0.015(4) 0.010(4) 0.005(3)
O12 0.044(4) 0.047(4) 0.057(4) -0.016(4) 0.004(4) 0.003(3)
O13 0.113(7) 0.066(6) 0.090(7) -0.017(5) 0.035(6) -0.017(5)
O14 0.176(11) 0.076(7) 0.064(6) -0.010(5) 0.042(7) -0.008(7)
O15 0.042(4) 0.052(4) 0.070(5) -0.002(4) 0.023(4) -0.001(3)
O16 0.075(6) 0.071(6) 0.131(8) 0.047(6) 0.059(6) 0.028(5)
O17 0.058(4) 0.040(4) 0.060(5) 0.022(4) 0.021(4) 0.007(3)
O18 0.049(4) 0.047(4) 0.075(5) -0.020(4) 0.026(4) -0.002(3)
N1 0.031(4) 0.031(4) 0.050(5) 0.004(4) 0.011(4) -0.002(3)
N2 0.047(5) 0.031(5) 0.066(6) 0.000(4) 0.023(4) 0.000(4)
N3 0.051(5) 0.045(5) 0.059(6) 0.007(5) 0.014(5) 0.003(4)
N4 0.042(5) 0.034(5) 0.038(5) -0.001(4) 0.011(4) -0.006(4)
F1 0.075(4) 0.063(4) 0.060(4) -0.006(3) 0.018(3) 0.006(4)
F2 0.064(4) 0.086(5) 0.048(4) -0.024(3) -0.002(3) 0.005(3)
F3 0.051(4) 0.103(5) 0.071(4) -0.019(4) 0.015(3) 0.028(4)
F4 0.076(4) 0.080(5) 0.066(4) -0.004(4) 0.032(4) -0.015(4)
F5 0.069(4) 0.111(6) 0.077(5) -0.035(4) 0.050(4) -0.010(4)
F6 0.046(3) 0.102(5) 0.073(4) -0.035(4) 0.023(3) -0.032(4)
F7 0.100(6) 0.077(6) 0.124(7) -0.014(5) -0.045(5) 0.030(5)
F8 0.112(7) 0.056(5) 0.154(9) -0.036(5) -0.025(6) 0.005(4)
F9 0.072(5) 0.074(6) 0.163(10) -0.001(6) 0.022(6) -0.019(4)
F10 0.201(10) 0.108(7) 0.059(5) -0.001(5) 0.017(6) 0.060(7)
F11 0.136(8) 0.080(6) 0.103(7) 0.030(5) 0.062(6) 0.031(5)
F12 0.177(9) 0.094(6) 0.080(6) 0.038(5) 0.039(6) 0.062(6)
F13 0.064(4) 0.129(7) 0.054(4) -0.028(4) -0.004(3) 0.011(4)
F14 0.083(5) 0.089(6) 0.077(5) 0.002(4) 0.020(4) 0.018(4)
F15 0.051(4) 0.137(7) 0.077(5) -0.019(5) 0.005(4) 0.034(4)
F16 0.075(5) 0.083(5) 0.090(5) -0.018(4) 0.033(4) -0.006(4)
F17 0.069(4) 0.129(7) 0.103(6) -0.057(5) 0.046(4) -0.010(4)
F18 0.047(4) 0.133(7) 0.082(5) -0.049(5) 0.021(4) -0.029(4)
F19 0.130(7) 0.057(5) 0.125(7) -0.018(5) 0.025(6) 0.045(5)
F20 0.132(7) 0.097(6) 0.076(6) -0.015(5) -0.022(5) 0.056(5)
F21 0.080(5) 0.077(6) 0.120(7) -0.001(5) 0.030(5) 0.014(4)
C1 0.20(2) 0.112(15) 0.055(10) -0.013(10) -0.050(12) -0.015(14)
C2 0.31(3) 0.079(13) 0.061(11) 0.017(10) 0.010(15) 0.021(16)
C4 0.049(6) 0.063(8) 0.049(7) -0.022(6) -0.006(5) 0.022(5)
C7 0.098(9) 0.041(7) 0.077(9) -0.004(6) 0.036(8) 0.000(6)
C9 0.106(11) 0.051(8) 0.079(10) -0.006(7) 0.005(9) 0.033(8)
C10 0.078(8) 0.046(7) 0.064(8) 0.010(6) 0.016(7) 0.029(6)
C11 0.143(14) 0.066(9) 0.075(10) 0.001(8) 0.043(10) -0.017(9)
C12 0.068(9) 0.128(13) 0.043(7) 0.015(8) 0.018(6) 0.046(9)
C13 0.043(8) 0.093(12) 0.173(17) 0.056(11) 0.006(9) 0.000(8)
C14 0.042(7) 0.058(8) 0.156(15) 0.019(9) 0.020(8) -0.002(6)
C15 0.075(9) 0.051(7) 0.090(10) -0.009(7) -0.005(8) 0.014(7)
C16 0.113(11) 0.058(8) 0.070(9) -0.004(7) 0.003(9) -0.011(8)
C17 0.086(9) 0.055(8) 0.055(8) 0.018(6) 0.020(7) 0.003(6)
C18 0.071(7) 0.038(6) 0.062(8) 0.009(5) 0.020(6) 0.008(5)
C19 0.082(8) 0.044(7) 0.067(8) 0.006(6) 0.027(7) 0.012(6)
C20 0.086(8) 0.055(7) 0.063(8) 0.008(6) 0.031(7) 0.029(7)
C21 0.060(7) 0.046(6) 0.057(7) -0.013(5) 0.014(6) 0.012(5)
C22 0.064(7) 0.053(7) 0.063(8) -0.027(6) 0.007(6) 0.020(6)
C23 0.057(7) 0.040(7) 0.086(9) 0.010(6) 0.004(6) -0.003(5)
C24 0.048(7) 0.034(6) 0.076(8) 0.015(6) 0.010(6) 0.004(5)
C25 0.044(6) 0.053(7) 0.063(7) -0.022(6) -0.007(5) 0.014(5)
C26 0.038(5) 0.044(6) 0.057(6) -0.015(5) 0.015(5) 0.007(5)
C27 0.036(6) 0.052(7) 0.047(6) -0.018(5) 0.010(5) -0.004(5)
C28 0.044(7) 0.122(13) 0.077(9) -0.041(9) 0.027(7) -0.005(8)
C29 0.047(7) 0.109(12) 0.060(8) -0.020(8) -0.003(6) 0.026(8)
C30 0.033(5) 0.069(8) 0.050(6) -0.020(6) 0.001(5) 0.012(5)
C31 0.032(5) 0.067(7) 0.056(7) -0.022(6) 0.007(5) 0.005(5)
C32 0.040(6) 0.059(7) 0.053(7) -0.024(5) 0.013(5) 0.000(5)
C33 0.061(7) 0.042(6) 0.067(7) -0.021(5) 0.029(6) -0.011(5)
C34 0.047(6) 0.060(7) 0.068(7) -0.018(6) 0.029(6) -0.011(5)
C35 0.043(6) 0.054(7) 0.091(9) -0.030(6) 0.020(6) -0.016(5)
C36 0.037(6) 0.067(8) 0.094(9) -0.034(7) 0.028(6) -0.007(5)
C37 0.032(5) 0.046(6) 0.061(7) -0.011(5) 0.011(5) -0.003(4)
C38 0.038(6) 0.059(7) 0.046(6) 0.001(5) 0.015(5) 0.008(5)
C39 0.101(11) 0.073(10) 0.082(10) 0.016(9) 0.045(9) 0.005(8)
C40 0.100(10) 0.047(7) 0.077(9) -0.021(7) 0.027(8) -0.016(7)
C41 0.080(8) 0.073(9) 0.050(7) -0.006(7) 0.030(6) 0.006(7)
C42 0.093(9) 0.067(9) 0.064(9) -0.011(7) 0.025(7) -0.026(7)
C43 0.123(11) 0.056(8) 0.064(9) 0.010(7) 0.033(8) -0.036(8)
C44 0.074(7) 0.058(7) 0.052(7) -0.010(6) 0.032(6) -0.007(6)
C45 0.102(9) 0.034(6) 0.044(6) 0.005(5) 0.016(6) 0.015(6)
C46 0.072(8) 0.031(6) 0.051(7) -0.001(5) 0.009(6) 0.008(5)
C47 0.052(7) 0.040(6) 0.078(8) -0.005(6) -0.009(6) 0.013(5)
C48 0.057(7) 0.049(7) 0.087(9) -0.021(6) 0.007(7) -0.011(6)
C49 0.036(6) 0.053(7) 0.093(9) -0.004(7) 0.001(6) 0.004(5)
C50 0.062(7) 0.046(7) 0.085(9) -0.015(6) 0.001(7) 0.006(6)
C51 0.043(6) 0.038(6) 0.044(6) 0.001(5) 0.003(5) 0.004(5)
C52 0.052(7) 0.041(6) 0.054(7) 0.010(5) 0.030(6) 0.009(5)
C53 0.097(9) 0.056(7) 0.053(7) 0.009(6) 0.026(7) 0.013(7)
C54 0.074(7) 0.023(5) 0.048(7) -0.003(5) 0.011(6) 0.010(5)
C55 0.135(13) 0.055(8) 0.042(7) 0.016(6) 0.019(8) 0.041(9)
C56 0.087(11) 0.045(8) 0.099(12) -0.006(8) -0.016(9) 0.007(7)
C57 0.077(8) 0.042(6) 0.053(7) -0.003(5) -0.011(6) 0.010(6)
C58 0.051(7) 0.050(7) 0.074(8) -0.008(6) 0.001(6) 0.007(5)
C59 0.063(7) 0.032(6) 0.063(7) -0.002(5) 0.010(6) 0.005(5)
C60 0.046(7) 0.050(7) 0.128(12) -0.027(8) 0.015(7) 0.011(6)
C61 0.047(6) 0.043(6) 0.075(8) -0.004(6) 0.008(6) 0.014(5)
C62 0.043(7) 0.056(8) 0.140(13) -0.035(8) 0.016(7) 0.002(6)
C63 0.051(6) 0.033(6) 0.057(7) -0.001(5) 0.016(5) 0.004(5)
C64 0.047(6) 0.032(5) 0.064(7) 0.001(5) 0.024(6) 0.004(5)
C65 0.067(8) 0.090(10) 0.059(8) -0.025(7) 0.029(7) -0.045(8)
C66 0.034(7) 0.079(10) 0.160(15) 0.016(10) -0.007(8) -0.018(7)
C67 0.039(7) 0.052(8) 0.175(16) 0.008(9) 0.009(8) -0.013(6)
C68 0.042(6) 0.039(6) 0.094(9) -0.021(6) 0.028(6) -0.005(5)
C69 0.075(9) 0.055(8) 0.145(14) -0.043(8) 0.062(9) -0.025(7)
C70 0.079(9) 0.091(10) 0.081(9) -0.008(8) 0.042(8) -0.034(8)
C71 0.084(9) 0.167(16) 0.066(9) -0.005(9) 0.037(8) -0.060(10)
C72 0.054(7) 0.042(6) 0.073(8) 0.000(6) 0.022(6) -0.003(5)
C73 0.072(8) 0.084(9) 0.081(9) -0.019(7) 0.047(7) -0.028(7)
C74 0.051(6) 0.063(8) 0.054(7) -0.010(6) 0.026(5) -0.023(6)
C75 0.046(6) 0.057(7) 0.085(8) -0.010(6) 0.032(6) 0.000(5)
C76 0.049(6) 0.032(6) 0.072(7) -0.010(5) 0.022(6) -0.006(5)
C77 0.065(7) 0.040(6) 0.060(7) 0.001(5) 0.030(6) -0.011(5)
C78 0.042(6) 0.059(7) 0.040(6) -0.005(5) 0.020(5) -0.010(5)
C79 0.041(6) 0.060(7) 0.048(6) -0.017(5) 0.002(5) 0.009(5)
C80 0.040(6) 0.056(7) 0.042(6) -0.014(5) 0.012(5) -0.007(5)
C81 0.060(7) 0.046(6) 0.053(7) -0.019(5) 0.018(6) -0.002(5)
C82 0.049(6) 0.053(7) 0.045(6) -0.013(5) 0.010(5) 0.009(5)
C83 0.051(6) 0.057(7) 0.064(7) -0.028(6) 0.017(6) 0.008(5)
C84 0.047(6) 0.077(8) 0.048(7) -0.019(6) 0.025(6) -0.007(6)
C85 0.046(6) 0.076(8) 0.043(6) -0.018(6) 0.008(5) 0.006(6)
C86 0.032(5) 0.055(7) 0.041(6) -0.009(5) 0.008(4) 0.000(5)
C87 0.031(5) 0.048(6) 0.043(6) -0.024(5) 0.010(4) -0.005(4)
C88 0.049(6) 0.046(6) 0.070(7) -0.028(5) 0.030(6) -0.008(5)
C89 0.038(6) 0.061(7) 0.039(6) -0.005(5) 0.014(5) 0.016(5)
C90 0.036(5) 0.055(6) 0.042(6) -0.017(5) 0.017(5) -0.005(5)
C91 0.047(6) 0.058(7) 0.065(7) -0.027(6) 0.031(6) -0.015(5)
C92 0.050(6) 0.033(5) 0.062(7) -0.018(5) 0.029(5) -0.010(5)
C93 0.041(6) 0.047(6) 0.077(8) -0.010(6) 0.034(6) -0.007(5)
C94 0.043(6) 0.042(6) 0.047(6) -0.007(5) 0.017(5) 0.008(5)
C3 0.104(12) 0.175(18) 0.085(11) 0.046(11) 0.023(9) 0.087(12)
C5 0.19(2) 0.19(2) 0.109(17) -0.040(16) -0.055(15) 0.140(19)
C6 0.61(8) 0.23(4) 0.070(15) 0.023(19) -0.04(3) 0.16(4)
F22 0.169(9) 0.075(6) 0.124(8) 0.011(5) 0.098(8) -0.003(6)
F23 0.264(12) 0.042(4) 0.092(6) 0.024(4) 0.086(7) 0.037(6)
C95 0.148(15) 0.071(10) 0.057(9) 0.000(7) 0.037(10) -0.005(10)

loop_
_atom_type_symbol
_atom_type_description
_atom_type_scat_dispersion_real
_atom_type_scat_dispersion_imag
_atom_type_scat_source
C C 0.0033 0.0016 'International Tables Vol C Tables 4.2.6.8 and 6.1.1.4'
H H 0.0000 0.0000 'International Tables Vol C Tables 4.2.6.8 and 6.1.1.4'
N N 0.0061 0.0033 'International Tables Vol C Tables 4.2.6.8 and 6.1.1.4'
O O 0.0106 0.0060 'International Tables Vol C Tables 4.2.6.8 and 6.1.1.4'
F F 0.0171 0.0103 'International Tables Vol C Tables 4.2.6.8 and 6.1.1.4'
Co Co 0.3494 0.9721 'International Tables Vol C Tables 4.2.6.8 and 6.1.1.4'

loop_
_geom_angle_atom_site_label_1
_geom_angle_atom_site_label_2
_geom_angle_atom_site_label_3
_geom_angle
_geom_angle_site_symmetry_1
_geom_angle_site_symmetry_3
O7 Co1 O6 90.9(3) . 4_565
O7 Co1 O9 163.5(3) . 3_657
O6 Co1 O9 88.9(3) 4_565 3_657
O7 Co1 O8 89.0(3) . 2_647
O6 Co1 O8 163.1(3) 4_565 2_647
O9 Co1 O8 86.4(3) 3_657 2_647
O7 Co1 N4 103.3(3) . .
O6 Co1 N4 104.1(3) 4_565 .
O9 Co1 N4 92.7(3) 3_657 .
O8 Co1 N4 92.3(3) 2_647 .
O7 Co1 Co1 88.4(2) . 3_657
O6 Co1 Co1 88.4(2) 4_565 3_657
O9 Co1 Co1 75.1(2) 3_657 3_657
O8 Co1 Co1 74.7(2) 2_647 3_657
N4 Co1 Co1 162.5(2) . 3_657
O12 Co2 O15 91.3(3) 4_576 .
O12 Co2 N1 106.0(3) 4_576 .
O15 Co2 N1 100.8(3) . .
O12 Co2 O18 90.4(3) 4_576 3_676
O15 Co2 O18 164.7(3) . 3_676
N1 Co2 O18 93.4(3) . 3_676
O12 Co2 O4 164.6(3) 4_576 2_655
O15 Co2 O4 88.1(3) . 2_655
N1 Co2 O4 89.2(3) . 2_655
O18 Co2 O4 86.3(3) 3_676 2_655
O12 Co2 Co2 92.5(2) 4_576 3_676
O15 Co2 Co2 87.4(2) . 3_676
N1 Co2 Co2 159.4(2) . 3_676
O18 Co2 Co2 77.4(2) 3_676 3_676
O4 Co2 Co2 72.1(2) 2_655 3_676
O3 Co3 O10 97.0(3) . .
O3 Co3 O2 94.0(3) . .
O10 Co3 O2 167.4(3) . .
O3 Co3 N2 162.0(3) . .
O10 Co3 N2 85.3(3) . .
O2 Co3 N2 86.1(3) . .
O3 Co3 N3 98.7(3) . .
O10 Co3 N3 87.2(3) . .
O2 Co3 N3 85.0(3) . .
N2 Co3 N3 99.2(3) . .
O3 Co3 O5 75.2(2) . .
O10 Co3 O5 95.7(3) . .
O2 Co3 O5 93.1(3) . .
N2 Co3 O5 86.8(3) . .
N3 Co3 O5 173.5(3) . .
O17 Co4 O3 170.5(3) 3_576 .
O17 Co4 O11 89.6(3) 3_576 .
O3 Co4 O11 95.6(3) . .
O17 Co4 O3 90.2(3) 3_576 3_566
O3 Co4 O3 85.6(2) . 3_566
O11 Co4 O3 172.4(3) . 3_566
O17 Co4 O1 92.2(3) 3_576 3_566
O3 Co4 O1 96.4(2) . 3_566
O11 Co4 O1 83.3(3) . 3_566
O3 Co4 O1 89.1(2) 3_566 3_566
O17 Co4 O5 93.9(3) 3_576 .
O3 Co4 O5 77.6(2) . .
O11 Co4 O5 96.7(3) . .
O3 Co4 O5 90.9(2) 3_566 .
O1 Co4 O5 173.9(2) 3_566 .
C52 O1 Co4 112.5(6) . 3_566
C52 O2 Co3 127.0(6) . .
Co3 O3 Co4 100.8(3) . .
Co3 O3 Co4 124.9(3) . 3_566
Co4 O3 Co4 94.4(2) . 3_566
C27 O4 Co2 135.9(7) . 2_645
Co4 O5 Co3 87.9(2) . .
C89 O6 Co1 117.6(6) . 4_566
C78 O7 Co1 117.9(7) . .
C89 O8 Co1 133.3(6) . 2_657
C78 O9 Co1 133.9(7) . 3_657
C64 O10 Co3 129.1(7) . .
C64 O11 Co4 131.4(6) . .
C27 O12 Co2 114.6(6) . 4_575
C38 O15 Co2 119.0(7) . .
C24 O17 Co4 125.5(7) . 3_576
C38 O18 Co2 131.1(7) . 3_676
C68 N1 C67 115.4(9) . .
C68 N1 Co2 124.4(7) . .
C67 N1 Co2 120.1(7) . .
C72 N2 C76 116.0(9) . .
C72 N2 Co3 124.8(7) . .
C76 N2 Co3 118.1(6) . .
C17 N3 C16 116.0(10) . .
C17 N3 Co3 122.3(8) . .
C16 N3 Co3 121.7(8) . .
C23 N4 C14 115.0(10) . .
C23 N4 Co1 123.1(7) . .
C14 N4 Co1 121.9(7) . .
C2 C1 C16 119.0(16) . .
C2 C1 H1A 120.5 . .
C16 C1 H1A 120.4 . .
C11 C2 C1 118.5(16) . .
C11 C2 C6 119(2) . .
C1 C2 C6 121(2) . .
C21 C4 C30 121.0(10) . .
C21 C4 H4A 119.5 . .
C30 C4 H4A 119.5 . .
C40 C7 C44 119.4(12) . .
C40 C7 H7A 120.3 . .
C44 C7 H7A 120.3 . .
F21 C9 F20 108.2(13) . .
F21 C9 F19 107.9(14) . .
F20 C9 F19 107.5(11) . .
F21 C9 C45 111.8(10) . .
F20 C9 C45 110.9(13) . .
F19 C9 C45 110.5(12) . .
C54 C10 C20 120.2(11) . .
C54 C10 H10A 119.9 . .
C20 C10 H10A 119.9 . .
C2 C11 C17 120.2(15) . .
C2 C11 H11A 119.9 . .
C17 C11 H11A 119.9 . .
C15 C12 C13 115.8(11) . .
C15 C12 C3 118.7(16) . .
C13 C12 C3 125.1(15) . .
C14 C13 C12 120.0(13) . .
C14 C13 H13A 120.0 . .
C12 C13 H13A 120.0 . .
N4 C14 C13 125.4(13) . .
N4 C14 H14A 117.3 . .
C13 C14 H14A 117.3 . .
C12 C15 C23 117.4(12) . .
C12 C15 H15A 121.3 . .
C23 C15 H15A 121.3 . .
N3 C16 C1 122.1(14) . .
N3 C16 H16A 118.9 . .
C1 C16 H16A 119.0 . .
N3 C17 C11 123.6(13) . .
N3 C17 H17A 118.2 . .
C11 C17 H17A 118.2 . .
C19 C18 C20 119.5(10) . .
C19 C18 C24 121.8(11) . .
C20 C18 C24 118.7(11) . .
C18 C19 C53 121.5(11) . .
C18 C19 H19A 119.3 . .
C53 C19 H19A 119.2 . .
C18 C20 C10 119.4(11) . .
C18 C20 H20A 120.3 . .
C10 C20 H20A 120.3 . .
C4 C21 C26 121.2(10) . .
C4 C21 H21A 119.4 . .
C26 C21 H21A 119.4 . .
C30 C22 C25 120.6(10) . .
C30 C22 H22A 119.7 . .
C25 C22 H22A 119.7 . .
N4 C23 C15 125.7(11) . .
N4 C23 H23A 117.1 . .
C15 C23 H23A 117.2 . .
O16 C24 O17 127.9(10) . .
O16 C24 C18 116.3(11) . .
O17 C24 C18 115.8(10) . .
C22 C25 C26 120.5(10) . .
C22 C25 H25A 119.7 . .
C26 C25 H25A 119.8 . .
C21 C26 C25 118.2(9) . .
C21 C26 C27 121.1(9) . .
C25 C26 C27 120.6(9) . .
O12 C27 O4 124.9(9) . .
O12 C27 C26 118.3(9) . .
O4 C27 C26 116.8(9) . .
F18 C28 F16 107.2(12) . .
F18 C28 F17 107.3(9) . .
F16 C28 F17 105.4(12) . .
F18 C28 C31 113.3(11) . .
F16 C28 C31 112.0(9) . .
F17 C28 C31 111.3(12) . .
F13 C29 F15 106.8(9) . .
F13 C29 F14 107.4(12) . .
F15 C29 F14 107.4(12) . .
F13 C29 C31 111.4(11) . .
F15 C29 C31 112.1(11) . .
F14 C29 C31 111.4(9) . .
C22 C30 C4 118.4(9) . .
C22 C30 C31 117.9(9) . .
C4 C30 C31 123.7(9) . .
C32 C31 C28 112.4(10) . .
C32 C31 C30 110.4(8) . .
C28 C31 C30 106.1(9) . .
C32 C31 C29 106.7(9) . .
C28 C31 C29 107.9(10) . .
C30 C31 C29 113.3(10) . .
C34 C32 C35 118.0(9) . .
C34 C32 C31 123.8(9) . .
C35 C32 C31 118.1(9) . .
C37 C33 C34 123.0(10) . .
C37 C33 H33A 118.5 . .
C34 C33 H33A 118.5 . .
C33 C34 C32 119.6(10) . .
C33 C34 H34A 120.2 . .
C32 C34 H34A 120.2 . .
C36 C35 C32 121.6(10) . .
C36 C35 H35A 119.2 . .
C32 C35 H35A 119.2 . .
C35 C36 C37 120.1(10) . .
C35 C36 H36A 120.0 . .
C37 C36 H36A 119.9 . .
C33 C37 C36 117.8(9) . .
C33 C37 C38 120.7(9) . .
C36 C37 C38 121.5(9) . .
O18 C38 O15 125.1(9) . .
O18 C38 C37 117.7(9) . .
O15 C38 C37 117.2(9) . .
O14 C39 O13 124.9(14) . .
O14 C39 C41 118.6(14) . .
O13 C39 C41 116.5(12) . .
C7 C40 C41 121.1(11) . .
C7 C40 H40A 119.5 . .
C41 C40 H40A 119.4 . .
C42 C41 C40 118.0(12) . .
C42 C41 C39 119.3(12) . .
C40 C41 C39 122.6(12) . .
C43 C42 C41 121.4(13) . .
C43 C42 H42A 119.3 . .
C41 C42 H42A 119.3 . .
C42 C43 C44 122.4(12) . .
C42 C43 H43A 118.8 . .
C44 C43 H43A 118.8 . .
C43 C44 C7 117.5(11) . .
C43 C44 C45 118.8(10) . .
C7 C44 C45 123.6(11) . .
C46 C45 C9 112.2(10) . .
C46 C45 C95 108.0(10) . .
C9 C45 C95 109.7(12) . .
C46 C45 C44 109.0(9) . .
C9 C45 C44 105.3(10) . .
C95 C45 C44 112.7(10) . .
C48 C46 C47 117.2(10) . .
C48 C46 C45 120.0(10) . .
C47 C46 C45 122.8(10) . .
C46 C47 C50 118.9(10) . .
C46 C47 H47A 120.6 . .
C50 C47 H47A 120.6 . .
C49 C48 C46 123.3(10) . .
C49 C48 H48A 118.3 . .
C46 C48 H48A 118.4 . .
C48 C49 C51 120.4(10) . .
C48 C49 H49A 119.8 . .
C51 C49 H49A 119.8 . .
C51 C50 C47 122.4(11) . .
C51 C50 H50A 118.8 . .
C47 C50 H50A 118.8 . .
C50 C51 C49 117.6(10) . .
C50 C51 C52 121.4(9) . .
C49 C51 C52 120.9(9) . .
O2 C52 O1 126.1(9) . .
O2 C52 C51 117.4(9) . .
O1 C52 C51 116.6(9) . .
C54 C53 C19 118.9(11) . .
C54 C53 H53A 120.5 . .
C19 C53 H53A 120.6 . .
C10 C54 C53 120.4(10) . .
C10 C54 C57 117.5(10) . .
C53 C54 C57 122.1(10) . .
F11 C55 F12 107.7(14) . .
F11 C55 F10 109.5(13) . .
F12 C55 F10 104.8(11) . .
F11 C55 C57 112.4(11) . .
F12 C55 C57 109.5(11) . .
F10 C55 C57 112.5(13) . .
F9 C56 F8 107.4(15) . .
F9 C56 F7 105.2(14) . .
F8 C56 F7 105.7(11) . .
F9 C56 C57 112.8(12) . .
F8 C56 C57 111.8(13) . .
F7 C56 C57 113.4(13) . .
C56 C57 C54 106.8(10) . .
C56 C57 C55 110.5(12) . .
C54 C57 C55 111.6(10) . .
C56 C57 C59 113.8(11) . .
C54 C57 C59 108.2(8) . .
C55 C57 C59 106.0(10) . .
C61 C58 C59 117.8(10) . .
C61 C58 H58A 121.1 . .
C59 C58 H58A 121.1 . .
C60 C59 C58 119.7(10) . .
C60 C59 C57 118.7(10) . .
C58 C59 C57 121.7(10) . .
C59 C60 C62 120.7(11) . .
C59 C60 H60A 119.7 . .
C62 C60 H60A 119.7 . .
C63 C61 C58 122.1(10) . .
C63 C61 H61A 118.9 . .
C58 C61 H61A 119.0 . .
C60 C62 C63 122.3(11) . .
C60 C62 H62A 118.8 . .
C63 C62 H62A 118.9 . .
C62 C63 C61 117.5(10) . .
C62 C63 C64 120.1(10) . .
C61 C63 C64 122.4(9) . .
O11 C64 O10 125.2(9) . .
O11 C64 C63 117.1(8) . .
O10 C64 C63 117.6(9) . .
C69 C65 C66 118.4(11) . .
C69 C65 C71 121.5(14) . .
C66 C65 C71 120.1(14) . .
C65 C66 C67 118.6(13) . .
C65 C66 H66A 120.7 . .
C67 C66 H66A 120.7 . .
N1 C67 C66 124.7(13) . .
N1 C67 H67A 117.7 . .
C66 C67 H67A 117.6 . .
N1 C68 C69 123.3(11) . .
N1 C68 H68A 118.4 . .
C69 C68 H68A 118.4 . .
C65 C69 C68 119.4(11) . .
C65 C69 H69A 120.3 . .
C68 C69 H69A 120.3 . .
C71 C70 C73 111.1(12) . .
C71 C70 H70A 109.4 . .
C73 C70 H70A 109.4 . .
C71 C70 H70B 109.4 . .
C73 C70 H70B 109.4 . .
H70A C70 H70B 108.0 . .
C70 C71 C65 110.1(11) . .
C70 C71 H71A 109.6 . .
C65 C71 H71A 109.7 . .
C70 C71 H71B 109.6 . .
C65 C71 H71B 109.6 . .
H71A C71 H71B 108.1 . .
N2 C72 C75 123.7(10) . .
N2 C72 H72A 118.2 . .
C75 C72 H72A 118.2 . .
C74 C73 C70 113.8(10) . .
C74 C73 H73A 108.8 . .
C70 C73 H73A 108.8 . .
C74 C73 H73B 108.8 . .
C70 C73 H73B 108.8 . .
H73A C73 H73B 107.7 . .
C75 C74 C77 117.5(9) . .
C75 C74 C73 121.8(11) . .
C77 C74 C73 120.8(11) . .
C72 C75 C74 119.5(10) . .
C72 C75 H75A 120.3 . .
C74 C75 H75A 120.2 . .
C77 C76 N2 122.9(10) . .
C77 C76 H76A 118.5 . .
N2 C76 H76A 118.5 . .
C76 C77 C74 120.4(10) . .
C76 C77 H77A 119.8 . .
C74 C77 H77A 119.8 . .
O9 C78 O7 124.7(9) . .
O9 C78 C80 118.1(10) . .
O7 C78 C80 117.2(9) . .
C80 C79 C83 120.8(10) . .
C80 C79 H79A 119.6 . .
C83 C79 H79A 119.6 . .
C79 C80 C81 119.2(9) . .
C79 C80 C78 122.0(10) . .
C81 C80 C78 118.7(9) . .
C80 C81 C82 120.2(10) . .
C80 C81 H81A 119.9 . .
C82 C81 H81A 119.9 . .
C86 C82 C81 120.4(10) . .
C86 C82 H82A 119.8 . .
C81 C82 H82A 119.8 . .
C79 C83 C86 121.9(10) . .
C79 C83 H83A 119.0 . .
C86 C83 H83A 119.0 . .
F4 C84 F6 108.1(10) . .
F4 C84 F5 107.3(9) . .
F6 C84 F5 106.5(8) . .
F4 C84 C87 111.7(8) . .
F6 C84 C87 113.5(9) . .
F5 C84 C87 109.5(9) . .
F1 C85 F3 108.0(10) . .
F1 C85 F2 107.0(9) . .
F3 C85 F2 106.1(8) . .
F1 C85 C87 111.8(8) . .
F3 C85 C87 113.0(9) . .
F2 C85 C87 110.7(9) . .
C83 C86 C82 117.4(9) . .
C83 C86 C87 119.8(9) . .
C82 C86 C87 122.7(9) . .
C86 C87 C85 113.4(8) . .
C86 C87 C90 110.5(7) . .
C85 C87 C90 107.9(8) . .
C86 C87 C84 106.1(8) . .
C85 C87 C84 108.9(8) . .
C90 C87 C84 110.0(8) . .
C93 C88 C90 119.9(9) . .
C93 C88 H88A 120.1 . .
C90 C88 H88A 120.0 . .
O8 C89 O6 126.0(9) . .
O8 C89 C94 116.9(9) . .
O6 C89 C94 117.0(9) . .
C91 C90 C88 118.7(8) . .
C91 C90 C87 125.2(8) . .
C88 C90 C87 116.0(8) . .
C92 C91 C90 120.2(9) . .
C92 C91 H91A 119.9 . .
C90 C91 H91A 119.9 . .
C91 C92 C94 121.3(9) . .
C91 C92 H92A 119.3 . .
C94 C92 H92A 119.4 . .
C88 C93 C94 121.2(9) . .
C88 C93 H93A 119.4 . .
C94 C93 H93A 119.4 . .
C93 C94 C92 118.6(9) . .
C93 C94 C89 121.4(9) . .
C92 C94 C89 120.0(9) . .
C12 C3 C5 110.3(12) . .
C12 C3 H3A 109.6 . .
C5 C3 H3A 109.8 . .
C12 C3 H3B 109.6 . .
C5 C3 H3B 109.4 . .
H3A C3 H3B 108.1 . .
C6 C5 C3 125(2) . .
C6 C5 H5A 105.9 . .
C3 C5 H5A 106.0 . .
C6 C5 H5B 106.4 . .
C3 C5 H5B 106.3 . .
H5A C5 H5B 106.3 . .
C5 C6 C2 129(4) . .
C5 C6 H6A 105.4 . .
C2 C6 H6A 105.1 . .
C5 C6 H6B 104.9 . .
C2 C6 H6B 105.2 . .
H6A C6 H6B 105.9 . .
F25 F24 C95 70(2) . .
F23 C95 F22 107.3(14) . .
F23 C95 F25 116.1(13) . .
F22 C95 F25 87.9(15) . .
F23 C95 F24 102.0(13) . .
F22 C95 F24 117.7(15) . .
F25 C95 F24 29.9(8) . .
F23 C95 C45 113.2(14) . .
F22 C95 C45 112.5(12) . .
F25 C95 C45 116.7(13) . .
F24 C95 C45 103.9(13) . .
F24 F25 C95 80(2) . .

loop_
_geom_bond_atom_site_label_1
_geom_bond_atom_site_label_2
_geom_bond_distance
_geom_bond_site_symmetry_2
Co1 O7 2.015(7) .
Co1 O6 2.014(6) 4_565
Co1 O9 2.042(7) 3_657
Co1 O8 2.048(6) 2_647
Co1 N4 2.054(8) .
Co1 Co1 2.816(2) 3_657
Co2 O12 2.011(7) 4_576
Co2 O15 2.023(7) .
Co2 N1 2.031(7) .
Co2 O18 2.038(7) 3_676
Co2 O4 2.090(7) 2_655
Co2 Co2 2.776(2) 3_676
Co3 O3 2.042(6) .
Co3 O10 2.071(7) .
Co3 O2 2.082(7) .
Co3 N2 2.112(8) .
Co3 N3 2.136(9) .
Co3 O5 2.325(7) .
Co4 O17 2.003(6) 3_576
Co4 O3 2.049(6) .
Co4 O11 2.067(7) .
Co4 O3 2.109(6) 3_566
Co4 O1 2.208(7) 3_566
Co4 O5 2.216(6) .
O1 C52 1.275(12) .
O1 Co4 2.208(7) 3_566
O2 C52 1.221(12) .
O3 Co4 2.109(6) 3_566
O4 C27 1.256(12) .
O4 Co2 2.090(7) 2_645
O6 C89 1.247(12) .
O6 Co1 2.014(6) 4_566
O7 C78 1.272(12) .
O8 C89 1.244(12) .
O8 Co1 2.048(6) 2_657
O9 C78 1.250(12) .
O9 Co1 2.042(7) 3_657
O10 C64 1.264(11) .
O11 C64 1.237(12) .
O12 C27 1.248(12) .
O12 Co2 2.011(7) 4_575
O13 C39 1.280(16) .
O14 C39 1.217(15) .
O15 C38 1.270(12) .
O16 C24 1.258(13) .
O17 C24 1.249(13) .
O17 Co4 2.003(6) 3_576
O18 C38 1.252(12) .
O18 Co2 2.038(7) 3_676
N1 C68 1.285(12) .
N1 C67 1.345(14) .
N2 C72 1.353(13) .
N2 C76 1.362(13) .
N3 C17 1.324(14) .
N3 C16 1.338(15) .
N4 C23 1.302(13) .
N4 C14 1.317(13) .
F1 C85 1.314(13) .
F2 C85 1.341(12) .
F3 C85 1.337(11) .
F4 C84 1.318(13) .
F5 C84 1.348(11) .
F6 C84 1.323(12) .
F7 C56 1.367(15) .
F8 C56 1.346(15) .
F9 C56 1.327(19) .
F10 C55 1.328(15) .
F11 C55 1.290(17) .
F12 C55 1.336(13) .
F13 C29 1.317(13) .
F14 C29 1.322(17) .
F15 C29 1.331(13) .
F16 C28 1.339(16) .
F17 C28 1.343(13) .
F18 C28 1.340(13) .
F19 C9 1.331(14) .
F20 C9 1.323(15) .
F21 C9 1.303(17) .
C1 C2 1.35(3) .
C1 C16 1.36(2) .
C1 H1A 0.9500 .
C2 C11 1.34(2) .
C2 C6 1.57(3) .
C4 C21 1.354(14) .
C4 C30 1.397(14) .
C4 H4A 0.9500 .
C7 C40 1.384(17) .
C7 C44 1.395(16) .
C7 H7A 0.9500 .
C9 C45 1.572(19) .
C10 C54 1.372(15) .
C10 C20 1.388(15) .
C10 H10A 0.9500 .
C11 C17 1.324(18) .
C11 H11A 0.9500 .
C12 C15 1.370(19) .
C12 C13 1.41(2) .
C12 C3 1.550(17) .
C13 C14 1.311(18) .
C13 H13A 0.9500 .
C14 H14A 0.9500 .
C15 C23 1.389(16) .
C15 H15A 0.9500 .
C16 H16A 0.9500 .
C17 H17A 0.9500 .
C18 C19 1.361(15) .
C18 C20 1.380(15) .
C18 C24 1.522(14) .
C19 C53 1.385(15) .
C19 H19A 0.9500 .
C20 H20A 0.9500 .
C21 C26 1.375(14) .
C21 H21A 0.9500 .
C22 C30 1.362(14) .
C22 C25 1.387(14) .
C22 H22A 0.9500 .
C23 H23A 0.9500 .
C25 C26 1.388(14) .
C25 H25A 0.9500 .
C26 C27 1.494(14) .
C28 C31 1.539(18) .
C29 C31 1.559(17) .
C30 C31 1.553(14) .
C31 C32 1.540(13) .
C32 C34 1.384(14) .
C32 C35 1.390(15) .
C33 C37 1.370(14) .
C33 C34 1.372(14) .
C33 H33A 0.9500 .
C34 H34A 0.9500 .
C35 C36 1.379(15) .
C35 H35A 0.9500 .
C36 C37 1.384(14) .
C36 H36A 0.9500 .
C37 C38 1.487(14) .
C39 C41 1.512(18) .
C40 C41 1.390(17) .
C40 H40A 0.9500 .
C41 C42 1.366(17) .
C42 C43 1.334(17) .
C42 H42A 0.9500 .
C43 C44 1.387(16) .
C43 H43A 0.9500 .
C44 C45 1.548(15) .
C45 C46 1.539(14) .
C45 C95 1.545(19) .
C46 C48 1.367(15) .
C46 C47 1.393(15) .
C47 C50 1.389(15) .
C47 H47A 0.9500 .
C48 C49 1.351(15) .
C48 H48A 0.9500 .
C49 C51 1.370(14) .
C49 H49A 0.9500 .
C50 C51 1.369(14) .
C50 H50A 0.9500 .
C51 C52 1.522(14) .
C53 C54 1.367(15) .
C53 H53A 0.9500 .
C54 C57 1.558(14) .
C55 C57 1.560(19) .
C56 C57 1.51(2) .
C57 C59 1.581(15) .
C58 C61 1.385(15) .
C58 C59 1.413(15) .
C58 H58A 0.9500 .
C59 C60 1.331(15) .
C60 C62 1.360(16) .
C60 H60A 0.9500 .
C61 C63 1.359(14) .
C61 H61A 0.9500 .
C62 C63 1.364(15) .
C62 H62A 0.9500 .
C63 C64 1.517(14) .
C65 C69 1.340(18) .
C65 C66 1.345(19) .
C65 C71 1.534(16) .
C66 C67 1.349(16) .
C66 H66A 0.9500 .
C67 H67A 0.9500 .
C68 C69 1.395(15) .
C68 H68A 0.9500 .
C69 H69A 0.9500 .
C70 C71 1.518(16) .
C70 C73 1.549(18) .
C70 H70A 0.9900 .
C70 H70B 0.9900 .
C71 H71A 0.9900 .
C71 H71B 0.9900 .
C72 C75 1.365(15) .
C72 H72A 0.9500 .
C73 C74 1.512(14) .
C73 H73A 0.9900 .
C73 H73B 0.9900 .
C74 C75 1.379(16) .
C74 C77 1.387(15) .
C75 H75A 0.9500 .
C76 C77 1.352(14) .
C76 H76A 0.9500 .
C77 H77A 0.9500 .
C78 C80 1.494(14) .
C79 C80 1.360(14) .
C79 C83 1.368(14) .
C79 H79A 0.9500 .
C80 C81 1.367(14) .
C81 C82 1.406(14) .
C81 H81A 0.9500 .
C82 C86 1.384(14) .
C82 H82A 0.9500 .
C83 C86 1.376(14) .
C83 H83A 0.9500 .
C84 C87 1.569(15) .
C85 C87 1.532(15) .
C86 C87 1.525(12) .
C87 C90 1.554(12) .
C88 C93 1.371(13) .
C88 C90 1.408(13) .
C88 H88A 0.9500 .
C89 C94 1.512(13) .
C90 C91 1.380(14) .
C91 C92 1.379(13) .
C91 H91A 0.9500 .
C92 C94 1.377(13) .
C92 H92A 0.9500 .
C93 C94 1.380(14) .
C93 H93A 0.9500 .
C3 C5 1.580(5) .
C3 H3A 0.9900 .
C3 H3B 0.9900 .
C5 C6 1.04(3) .
C5 H5A 0.9900 .
C5 H5B 0.9900 .
C6 H6A 0.9900 .
C6 H6B 0.9900 .
F22 C95 1.309(19) .
F23 C95 1.333(17) .
F24 F25 0.722(17) .
F24 C95 1.43(2) .
C95 F25 1.36(2) .
